data_7214953
loop_
_publ_author_name
'Gao, Jia-Zhen'
'Yang, Jin'
'Liu, Ying-Ying'
'Ma, Jian-Fang'

_publ_section_title
;
 Ten new coordination polymers based on
 3-carboxy-1-(4&#x2032;-carboxybenzyl)-2-oxidopyridinium and different
 N-donor ligands: syntheses, structures, and photoluminescent properties
;
_journal_issue 23
_journal_name_full CrystEngComm
_journal_page_first 8173
_journal_paper_doi 10.1039/c2ce25953b
_journal_volume 14
_journal_year 2012
_chemical_formula_moiety 'C19 H20 N3 O7 Zn'
_chemical_formula_sum 'C19 H20 N3 O7 Zn'
_chemical_formula_weight 467.75
_chemical_name_systematic
;
?
;
_space_group_IT_number 2
_symmetry_cell_setting triclinic
_symmetry_space_group_name_Hall '-P 1'
_symmetry_space_group_name_H-M 'P -1'
_atom_sites_solution_hydrogens geom
_atom_sites_solution_primary direct
_atom_sites_solution_secondary difmap
_audit_creation_method SHELXL-97
_cell_angle_alpha 67.731(5)
_cell_angle_beta 73.063(4)
_cell_angle_gamma 80.891(4)
_cell_formula_units_Z 2
_cell_length_a 7.8575(4)
_cell_length_b 10.7958(6)
_cell_length_c 12.5902(7)
_cell_measurement_reflns_used 1892
_cell_measurement_temperature 293(2)
_cell_measurement_theta_max 29.1744
_cell_measurement_theta_min 3.1618
_cell_volume 944.09(10)
_computing_cell_refinement CrysAlis
_computing_data_collection 'CrysAlis (Oxford Diffraction, 2006)'
_computing_data_reduction CrysAlis
_computing_structure_refinement 'SHELXL-97 (Sheldrick, 2008)'
_computing_structure_solution 'SHELXL-97 (Sheldrick, 2008)'
_diffrn_ambient_temperature 293(2)
_diffrn_detector_area_resol_mean 10.0
_diffrn_measured_fraction_theta_full 0.998
_diffrn_measured_fraction_theta_max 0.998
_diffrn_measurement_device_type 'Oxford Diffraction Gemini R Ultra'
_diffrn_measurement_method '\w scan'
_diffrn_radiation_monochromator graphite
_diffrn_radiation_source 'fine-focus sealed tube'
_diffrn_radiation_type MoK\a
_diffrn_radiation_wavelength 0.71073
_diffrn_reflns_av_R_equivalents 0.0337
_diffrn_reflns_av_sigmaI/netI 0.0616
_diffrn_reflns_limit_h_max 9
_diffrn_reflns_limit_h_min -8
_diffrn_reflns_limit_k_max 12
_diffrn_reflns_limit_k_min -12
_diffrn_reflns_limit_l_max 14
_diffrn_reflns_limit_l_min -14
_diffrn_reflns_number 5886
_diffrn_reflns_theta_full 25.03
_diffrn_reflns_theta_max 25.03
_diffrn_reflns_theta_min 3.17
_exptl_absorpt_coefficient_mu 1.351
_exptl_absorpt_correction_T_max 0.8547
_exptl_absorpt_correction_T_min 0.7554
_exptl_absorpt_correction_type multi-scan
_exptl_absorpt_process_details
;
CrysAlis (Oxford Diffraction, 2006)
;
_exptl_crystal_colour colorless
_exptl_crystal_density_diffrn 1.645
_exptl_crystal_density_method 'not measured'
_exptl_crystal_description block
_exptl_crystal_F_000 482
_exptl_crystal_size_max 0.22
_exptl_crystal_size_mid 0.13
_exptl_crystal_size_min 0.12
_refine_diff_density_max 0.627
_refine_diff_density_min -0.759
_refine_diff_density_rms 0.083
_refine_ls_extinction_method none
_refine_ls_goodness_of_fit_ref 1.065
_refine_ls_hydrogen_treatment constr
_refine_ls_matrix_type full
_refine_ls_number_parameters 271
_refine_ls_number_reflns 3323
_refine_ls_number_restraints 6
_refine_ls_restrained_S_all 1.065
_refine_ls_R_factor_all 0.0713
_refine_ls_R_factor_gt 0.0537
_refine_ls_shift/su_max 0.001
_refine_ls_shift/su_mean 0.000
_refine_ls_structure_factor_coef Fsqd
_refine_ls_weighting_details 'calc w=1/[\s^2^(Fo^2^)+(0.0556P)^2^+0.9573P] where P=(Fo^2^+2Fc^2^)/3'
_refine_ls_weighting_scheme calc
_refine_ls_wR_factor_gt 0.1206
_refine_ls_wR_factor_ref 0.1342
_reflns_number_gt 2660
_reflns_number_total 3323
_reflns_threshold_expression >2\s(I)
_cod_data_source_file c2ce25953b.txt
_cod_data_source_block Compound-2
_cod_depositor_comments
;
The following automatic conversions were performed:

'_symmetry_cell_setting' value 'Triclinic' changed to 'triclinic'
according to
/usr/data/users/saulius/automatic-downloads/retrospective/RSC/lib/dictionaries/cif_core.dic
dictionary named 'cif_core.dic' version 2.4.2 from 2011-04-26.

Automatic conversion script
Id: cif_fix_values 2281 2013-09-26 08:29:07Z andrius 
;
_cod_original_cell_volume 944.09(9)
_cod_original_sg_symbol_Hall '-p 1'
_cod_original_sg_symbol_H-M p-1
_cod_database_code 7214953

loop_
_symmetry_equiv_pos_as_xyz
'x, y, z'
'-x, -y, -z'

loop_
_atom_site_label
_atom_site_type_symbol
_atom_site_fract_x
_atom_site_fract_y
_atom_site_fract_z
_atom_site_U_iso_or_equiv
_atom_site_adp_type
_atom_site_occupancy
_atom_site_symmetry_multiplicity
_atom_site_calc_flag
_atom_site_refinement_flags
Zn1 Zn 1.14117(7) 0.12603(5) 0.26711(5) 0.0355(2) Uani 1 1 d .
C1 C 1.6457(6) 0.6943(5) -0.2135(4) 0.0403(11) Uani 1 1 d .
C2 C 1.4986(6) 0.6012(4) -0.1763(4) 0.0349(10) Uani 1 1 d .
C3 C 1.3251(6) 0.6492(4) -0.1748(4) 0.0358(11) Uani 1 1 d .
H3 H 1.2957 0.7404 -0.1916 0.043 Uiso 1 1 calc R
C4 C 1.1942(6) 0.5624(4) -0.1486(4) 0.0359(11) Uani 1 1 d .
H4 H 1.0768 0.5952 -0.1455 0.043 Uiso 1 1 calc R
C5 C 1.2368(5) 0.4275(4) -0.1270(4) 0.0309(10) Uani 1 1 d .
C6 C 1.4094(6) 0.3784(4) -0.1255(5) 0.0427(12) Uani 1 1 d .
H6 H 1.4383 0.2872 -0.1083 0.051 Uiso 1 1 calc R
C7 C 1.5397(6) 0.4646(5) -0.1495(5) 0.0468(13) Uani 1 1 d .
H7 H 1.6557 0.4308 -0.1476 0.056 Uiso 1 1 calc R
C8 C 1.0910(6) 0.3389(4) -0.1106(4) 0.0353(10) Uani 1 1 d .
H8A H 0.9885 0.3505 -0.0492 0.042 Uiso 1 1 calc R
H8B H 1.0540 0.3675 -0.1838 0.042 Uiso 1 1 calc R
C9 C 1.2203(6) 0.1438(5) -0.1653(4) 0.0402(11) Uani 1 1 d .
H9 H 1.2249 0.1971 -0.2439 0.048 Uiso 1 1 calc R
C10 C 1.2839(7) 0.0153(5) -0.1390(5) 0.0473(12) Uani 1 1 d .
H10 H 1.3352 -0.0197 -0.1990 0.057 Uiso 1 1 calc R
C11 C 1.2717(6) -0.0645(4) -0.0209(4) 0.0381(11) Uani 1 1 d .
H11 H 1.3126 -0.1539 -0.0025 0.046 Uiso 1 1 calc R
C12 C 1.2013(5) -0.0148(4) 0.0689(4) 0.0295(9) Uani 1 1 d .
C13 C 1.1413(5) 0.1238(4) 0.0397(4) 0.0293(10) Uani 1 1 d .
C14 C 1.1820(6) -0.1090(4) 0.1953(4) 0.0343(10) Uani 1 1 d .
C15 C 0.8559(6) 0.2433(4) 0.4229(4) 0.0377(11) Uani 1 1 d .
H15 H 0.9173 0.3203 0.3984 0.045 Uiso 1 1 calc R
C16 C 0.6512(7) 0.1002(5) 0.5114(5) 0.0505(13) Uani 1 1 d .
H16 H 0.5457 0.0594 0.5585 0.061 Uiso 1 1 calc R
C17 C 0.7891(7) 0.0475(5) 0.4469(5) 0.0476(13) Uani 1 1 d .
H17 H 0.7952 -0.0368 0.4417 0.057 Uiso 1 1 calc R
C18 C 0.5867(7) 0.3167(5) 0.5532(5) 0.0501(13) Uani 1 1 d .
H18A H 0.6450 0.3225 0.6091 0.060 Uiso 1 1 calc R
H18B H 0.4716 0.2798 0.5977 0.060 Uiso 1 1 calc R
C19 C 0.5587(7) 0.4544(5) 0.4686(4) 0.0472(12) Uani 1 1 d .
H19A H 0.5036 0.4488 0.4110 0.057 Uiso 1 1 calc R
H19B H 0.6733 0.4931 0.4261 0.057 Uiso 1 1 calc R
N1 N 1.1493(4) 0.1967(3) -0.0782(3) 0.0314(8) Uani 1 1 d .
N2 N 0.9202(5) 0.1383(3) 0.3897(3) 0.0349(9) Uani 1 1 d .
N3 N 0.6944(5) 0.2248(4) 0.4949(3) 0.0384(9) Uani 1 1 d .
O1 O 1.6100(4) 0.8166(3) -0.2284(3) 0.0476(9) Uani 1 1 d .
O2 O 1.8043(4) 0.6476(3) -0.2298(4) 0.0551(10) Uani 1 1 d .
O1W O 1.9045(8) 0.4918(6) -0.3691(6) 0.127(2) Uani 1 1 d U
H1A H 1.9038 0.5285 -0.4464 0.190 Uiso 1 1 d R
H1B H 1.8751 0.4054 -0.3414 0.190 Uiso 1 1 d R
O3 O 1.0782(4) 0.1848(3) 0.1114(3) 0.0367(7) Uani 1 1 d .
O2W O 0.8477(9) -0.2763(7) 0.4349(6) 0.153(3) Uani 1 1 d .
H2A H 0.9476 -0.2301 0.4085 0.230 Uiso 1 1 d R
H2B H 0.8866 -0.3497 0.4111 0.230 Uiso 1 1 d R
O4 O 1.1618(5) -0.0623(3) 0.2773(3) 0.0474(9) Uani 1 1 d .
O5 O 1.1848(5) -0.2299(3) 0.2141(3) 0.0497(9) Uani 1 1 d .

loop_
_atom_site_aniso_label
_atom_site_aniso_U_11
_atom_site_aniso_U_22
_atom_site_aniso_U_33
_atom_site_aniso_U_23
_atom_site_aniso_U_13
_atom_site_aniso_U_12
Zn1 0.0340(3) 0.0320(3) 0.0445(4) -0.0182(3) -0.0097(3) -0.0015(2)
C1 0.039(3) 0.041(3) 0.042(3) -0.015(2) -0.011(2) -0.005(2)
C2 0.033(2) 0.029(2) 0.042(3) -0.010(2) -0.012(2) -0.0023(19)
C3 0.031(2) 0.028(2) 0.049(3) -0.014(2) -0.013(2) 0.0015(18)
C4 0.028(2) 0.031(2) 0.049(3) -0.014(2) -0.014(2) 0.0024(18)
C5 0.032(2) 0.028(2) 0.032(2) -0.0069(19) -0.012(2) -0.0015(18)
C6 0.037(3) 0.020(2) 0.068(4) -0.009(2) -0.020(3) 0.0021(19)
C7 0.031(2) 0.034(3) 0.073(4) -0.011(3) -0.021(3) 0.002(2)
C8 0.032(2) 0.028(2) 0.043(3) -0.007(2) -0.015(2) 0.0005(18)
C9 0.038(3) 0.044(3) 0.035(3) -0.011(2) -0.002(2) -0.012(2)
C10 0.049(3) 0.048(3) 0.046(3) -0.027(3) -0.001(2) -0.001(2)
C11 0.038(3) 0.029(2) 0.047(3) -0.017(2) -0.008(2) 0.0002(19)
C12 0.028(2) 0.022(2) 0.039(3) -0.0118(19) -0.008(2) -0.0017(16)
C13 0.025(2) 0.028(2) 0.036(3) -0.011(2) -0.0068(19) -0.0046(17)
C14 0.031(2) 0.028(3) 0.046(3) -0.012(2) -0.015(2) 0.0009(18)
C15 0.040(3) 0.033(3) 0.037(3) -0.010(2) -0.007(2) -0.003(2)
C16 0.042(3) 0.054(3) 0.053(3) -0.019(3) 0.002(3) -0.018(2)
C17 0.052(3) 0.040(3) 0.055(3) -0.020(3) -0.012(3) -0.010(2)
C18 0.052(3) 0.053(3) 0.039(3) -0.019(3) -0.006(3) 0.010(2)
C19 0.046(3) 0.053(3) 0.041(3) -0.021(3) -0.007(2) 0.005(2)
N1 0.0297(19) 0.028(2) 0.035(2) -0.0092(17) -0.0087(17) -0.0042(15)
N2 0.034(2) 0.034(2) 0.039(2) -0.0148(18) -0.0110(18) -0.0018(16)
N3 0.035(2) 0.043(2) 0.036(2) -0.0147(18) -0.0056(18) -0.0008(17)
O1 0.0424(19) 0.0296(19) 0.072(3) -0.0172(17) -0.0165(18) -0.0029(14)
O2 0.0294(18) 0.049(2) 0.091(3) -0.032(2) -0.0110(19) -0.0029(15)
O1W 0.128(2) 0.126(2) 0.126(2) -0.0440(12) -0.0318(11) -0.0089(10)
O3 0.0416(18) 0.0299(17) 0.0388(19) -0.0154(15) -0.0119(15) 0.0092(13)
O2W 0.126(5) 0.178(7) 0.151(6) -0.020(5) -0.066(5) -0.036(5)
O4 0.072(2) 0.0310(18) 0.040(2) -0.0107(16) -0.0178(18) -0.0031(16)
O5 0.073(2) 0.0216(18) 0.053(2) -0.0103(16) -0.0194(19) -0.0006(15)

loop_
_atom_type_symbol
_atom_type_description
_atom_type_scat_dispersion_real
_atom_type_scat_dispersion_imag
_atom_type_scat_source
C C 0.0033 0.0016 'International Tables Vol C Tables 4.2.6.8 and 6.1.1.4'
H H 0.0000 0.0000 'International Tables Vol C Tables 4.2.6.8 and 6.1.1.4'
N N 0.0061 0.0033 'International Tables Vol C Tables 4.2.6.8 and 6.1.1.4'
O O 0.0106 0.0060 'International Tables Vol C Tables 4.2.6.8 and 6.1.1.4'
Zn Zn 0.2839 1.4301 'International Tables Vol C Tables 4.2.6.8 and 6.1.1.4'

loop_
_geom_angle_atom_site_label_1
_geom_angle_atom_site_label_2
_geom_angle_atom_site_label_3
_geom_angle
_geom_angle_site_symmetry_1
_geom_angle_site_symmetry_3
O4 Zn1 N2 104.29(15) . .
O4 Zn1 O3 90.23(12) . .
N2 Zn1 O3 107.98(13) . .
O4 Zn1 O1 107.04(14) . 2_865
N2 Zn1 O1 133.20(14) . 2_865
O3 Zn1 O1 105.77(14) . 2_865
O4 Zn1 O2 165.27(14) . 2_865
N2 Zn1 O2 89.65(13) . 2_865
O3 Zn1 O2 89.96(13) . 2_865
O1 Zn1 O2 58.84(12) 2_865 2_865
O4 Zn1 C1 136.25(15) . 2_865
N2 Zn1 C1 113.42(15) . 2_865
O3 Zn1 C1 98.19(14) . 2_865
O1 Zn1 C1 29.44(13) 2_865 2_865
O2 Zn1 C1 29.42(13) 2_865 2_865
O2 C1 O1 120.9(4) . .
O2 C1 C2 118.7(4) . .
O1 C1 C2 120.4(4) . .
O2 C1 Zn1 69.2(2) . 2_865
O1 C1 Zn1 51.7(2) . 2_865
C2 C1 Zn1 171.8(3) . 2_865
C3 C2 C7 119.1(4) . .
C3 C2 C1 121.4(4) . .
C7 C2 C1 119.4(4) . .
C2 C3 C4 120.3(4) . .
C2 C3 H3 119.9 . .
C4 C3 H3 119.9 . .
C5 C4 C3 120.5(4) . .
C5 C4 H4 119.8 . .
C3 C4 H4 119.8 . .
C6 C5 C4 119.4(4) . .
C6 C5 C8 122.3(4) . .
C4 C5 C8 118.2(3) . .
C5 C6 C7 120.2(4) . .
C5 C6 H6 119.9 . .
C7 C6 H6 119.9 . .
C6 C7 C2 120.5(4) . .
C6 C7 H7 119.8 . .
C2 C7 H7 119.8 . .
N1 C8 C5 112.6(3) . .
N1 C8 H8A 109.1 . .
C5 C8 H8A 109.1 . .
N1 C8 H8B 109.1 . .
C5 C8 H8B 109.1 . .
H8A C8 H8B 107.8 . .
C10 C9 N1 120.8(4) . .
C10 C9 H9 119.6 . .
N1 C9 H9 119.6 . .
C9 C10 C11 119.1(5) . .
C9 C10 H10 120.5 . .
C11 C10 H10 120.5 . .
C12 C11 C10 121.7(4) . .
C12 C11 H11 119.1 . .
C10 C11 H11 119.1 . .
C11 C12 C13 118.9(4) . .
C11 C12 C14 118.9(4) . .
C13 C12 C14 122.2(4) . .
O3 C13 N1 116.7(4) . .
O3 C13 C12 126.4(4) . .
N1 C13 C12 116.9(4) . .
O5 C14 O4 122.9(4) . .
O5 C14 C12 117.2(4) . .
O4 C14 C12 119.9(4) . .
N3 C15 N2 111.8(4) . .
N3 C15 H15 124.1 . .
N2 C15 H15 124.1 . .
C17 C16 N3 107.3(4) . .
C17 C16 H16 126.4 . .
N3 C16 H16 126.4 . .
C16 C17 N2 109.0(4) . .
C16 C17 H17 125.5 . .
N2 C17 H17 125.5 . .
N3 C18 C19 113.5(4) . .
N3 C18 H18A 108.9 . .
C19 C18 H18A 108.9 . .
N3 C18 H18B 108.9 . .
C19 C18 H18B 108.9 . .
H18A C18 H18B 107.7 . .
C18 C19 C19 112.2(5) . 2_666
C18 C19 H19A 109.2 . .
C19 C19 H19A 109.2 2_666 .
C18 C19 H19B 109.2 . .
C19 C19 H19B 109.2 2_666 .
H19A C19 H19B 107.9 . .
C9 N1 C13 122.5(4) . .
C9 N1 C8 119.3(4) . .
C13 N1 C8 118.0(4) . .
C15 N2 C17 105.0(4) . .
C15 N2 Zn1 127.2(3) . .
C17 N2 Zn1 127.3(3) . .
C15 N3 C16 106.9(4) . .
C15 N3 C18 126.7(4) . .
C16 N3 C18 126.3(4) . .
C1 O1 Zn1 98.8(3) . 2_865
C1 O2 Zn1 81.4(3) . 2_865
H1A O1W H1B 108.6 . .
C13 O3 Zn1 121.8(3) . .
H2A O2W H2B 102.7 . .
C14 O4 Zn1 129.1(3) . .

loop_
_geom_bond_atom_site_label_1
_geom_bond_atom_site_label_2
_geom_bond_distance
_geom_bond_site_symmetry_2
Zn1 O4 1.971(3) .
Zn1 N2 1.984(4) .
Zn1 O3 2.004(3) .
Zn1 O1 2.011(3) 2_865
Zn1 O2 2.392(3) 2_865
Zn1 C1 2.530(4) 2_865
C1 O2 1.257(5) .
C1 O1 1.259(5) .
C1 C2 1.503(6) .
C1 Zn1 2.530(4) 2_865
C2 C3 1.377(6) .
C2 C7 1.389(6) .
C3 C4 1.385(6) .
C3 H3 0.9300 .
C4 C5 1.380(6) .
C4 H4 0.9300 .
C5 C6 1.378(6) .
C5 C8 1.527(5) .
C6 C7 1.383(6) .
C6 H6 0.9300 .
C7 H7 0.9300 .
C8 N1 1.464(5) .
C8 H8A 0.9700 .
C8 H8B 0.9700 .
C9 C10 1.346(6) .
C9 N1 1.363(6) .
C9 H9 0.9300 .
C10 C11 1.391(7) .
C10 H10 0.9300 .
C11 C12 1.369(6) .
C11 H11 0.9300 .
C12 C13 1.435(6) .
C12 C14 1.507(6) .
C13 O3 1.256(5) .
C13 N1 1.380(5) .
C14 O5 1.233(5) .
C14 O4 1.273(5) .
C15 N3 1.321(6) .
C15 N2 1.330(5) .
C15 H15 0.9300 .
C16 C17 1.341(7) .
C16 N3 1.364(6) .
C16 H16 0.9300 .
C17 N2 1.376(6) .
C17 H17 0.9300 .
C18 N3 1.470(6) .
C18 C19 1.491(7) .
C18 H18A 0.9700 .
C18 H18B 0.9700 .
C19 C19 1.524(9) 2_666
C19 H19A 0.9700 .
C19 H19B 0.9700 .
O1 Zn1 2.011(3) 2_865
O2 Zn1 2.392(3) 2_865
O1W H1A 0.9029 .
O1W H1B 0.9050 .
O2W H2A 0.9071 .
O2W H2B 0.9271 .

loop_
_geom_hbond_atom_site_label_D
_geom_hbond_atom_site_label_H
_geom_hbond_atom_site_label_A
_geom_hbond_distance_DH
_geom_hbond_distance_HA
_geom_hbond_distance_DA
_geom_hbond_angle_DHA
_geom_hbond_site_symmetry_A
O1W H1A O1W 0.90 2.44 3.148(13) 135.4 2_964
O1W H1B O5 0.91 1.98 2.818(7) 153.2 2_855
O2W H2B O1W 0.93 2.15 2.996(10) 150.5 2_855

loop_
_geom_torsion_atom_site_label_1
_geom_torsion_atom_site_label_2
_geom_torsion_atom_site_label_3
_geom_torsion_atom_site_label_4
_geom_torsion
_geom_torsion_site_symmetry_1
_geom_torsion_site_symmetry_4
O2 C1 C2 C3 -169.8(5) . .
O1 C1 C2 C3 9.9(7) . .
Zn1 C1 C2 C3 25(3) 2_865 .
O2 C1 C2 C7 6.4(7) . .
O1 C1 C2 C7 -173.9(5) . .
Zn1 C1 C2 C7 -159(2) 2_865 .
C7 C2 C3 C4 -0.9(7) . .
C1 C2 C3 C4 175.3(4) . .
C2 C3 C4 C5 -1.9(7) . .
C3 C4 C5 C6 3.4(7) . .
C3 C4 C5 C8 -174.1(4) . .
C4 C5 C6 C7 -2.2(7) . .
C8 C5 C6 C7 175.2(5) . .
C5 C6 C7 C2 -0.6(8) . .
C3 C2 C7 C6 2.1(8) . .
C1 C2 C7 C6 -174.1(5) . .
C6 C5 C8 N1 7.5(6) . .
C4 C5 C8 N1 -175.1(4) . .
N1 C9 C10 C11 1.8(7) . .
C9 C10 C11 C12 -1.8(7) . .
C10 C11 C12 C13 -1.1(6) . .
C10 C11 C12 C14 176.3(4) . .
C11 C12 C13 O3 -178.0(4) . .
C14 C12 C13 O3 4.7(6) . .
C11 C12 C13 N1 3.8(5) . .
C14 C12 C13 N1 -173.5(3) . .
C11 C12 C14 O5 -19.1(6) . .
C13 C12 C14 O5 158.2(4) . .
C11 C12 C14 O4 161.8(4) . .
C13 C12 C14 O4 -20.9(6) . .
N3 C16 C17 N2 0.1(6) . .
N3 C18 C19 C19 178.0(5) . 2_666
C10 C9 N1 C13 1.2(6) . .
C10 C9 N1 C8 176.4(4) . .
O3 C13 N1 C9 177.7(4) . .
C12 C13 N1 C9 -3.9(5) . .
O3 C13 N1 C8 2.4(5) . .
C12 C13 N1 C8 -179.2(3) . .
C5 C8 N1 C9 -92.1(5) . .
C5 C8 N1 C13 83.4(5) . .
N3 C15 N2 C17 -0.8(5) . .
N3 C15 N2 Zn1 171.4(3) . .
C16 C17 N2 C15 0.4(5) . .
C16 C17 N2 Zn1 -171.8(3) . .
O4 Zn1 N2 C15 174.8(3) . .
O3 Zn1 N2 C15 -90.2(3) . .
O1 Zn1 N2 C15 44.0(4) 2_865 .
O2 Zn1 N2 C15 -0.3(3) 2_865 .
C1 Zn1 N2 C15 17.5(4) 2_865 .
O4 Zn1 N2 C17 -14.7(4) . .
O3 Zn1 N2 C17 80.3(4) . .
O1 Zn1 N2 C17 -145.5(3) 2_865 .
O2 Zn1 N2 C17 170.2(4) 2_865 .
C1 Zn1 N2 C17 -172.0(4) 2_865 .
N2 C15 N3 C16 0.9(5) . .
N2 C15 N3 C18 176.9(4) . .
C17 C16 N3 C15 -0.6(5) . .
C17 C16 N3 C18 -176.7(4) . .
C19 C18 N3 C15 55.7(6) . .
C19 C18 N3 C16 -129.0(5) . .
O2 C1 O1 Zn1 -3.1(5) . 2_865
C2 C1 O1 Zn1 177.2(4) . 2_865
O1 C1 O2 Zn1 2.6(4) . 2_865
C2 C1 O2 Zn1 -177.7(4) . 2_865
N1 C13 O3 Zn1 -155.2(3) . .
C12 C13 O3 Zn1 26.5(5) . .
O4 Zn1 O3 C13 -32.8(3) . .
N2 Zn1 O3 C13 -137.9(3) . .
O1 Zn1 O3 C13 75.0(3) 2_865 .
O2 Zn1 O3 C13 132.5(3) 2_865 .
C1 Zn1 O3 C13 104.2(3) 2_865 .
O5 C14 O4 Zn1 -176.4(3) . .
C12 C14 O4 Zn1 2.7(6) . .
N2 Zn1 O4 C14 127.5(4) . .
O3 Zn1 O4 C14 18.8(4) . .
O1 Zn1 O4 C14 -87.7(4) 2_865 .
O2 Zn1 O4 C14 -71.9(7) 2_865 .
C1 Zn1 O4 C14 -83.3(4) 2_865 .
